data_7063211
loop_
_publ_author_name
'Huang, Haowen'
'Cao, Yasong'
'Zhao, Zhonghua'
'Xu, Jiatong'
'Zeng, Cheng'
'Shen, Richao'
'Lv, Jiawei'
'Lei, Ziqiang'
'Ma, Hengchang'

_publ_section_title
;
 Functionalized tails influence photoluminescence emissions for advanced
 applications in the fiel of time-resolved information input and erasure
;
_journal_issue 23
_journal_name_full 'New Journal of Chemistry'
_journal_page_first 10748
_journal_page_last 10755
_journal_paper_doi 10.1039/D4NJ01438C
_journal_volume 48
_journal_year 2024
_chemical_formula_moiety 'C20 H23 N O2'
_chemical_formula_sum 'C20 H23 N O2'
_chemical_formula_weight 309.39
_space_group_crystal_system triclinic
_space_group_IT_number 2
_space_group_name_Hall '-P 1'
_space_group_name_H-M_alt 'P -1'
_atom_sites_solution_hydrogens geom
_atom_sites_solution_primary dual
_audit_creation_date 2023-06-13
_audit_creation_method
;
Olex2 1.5-ac5-024
(compiled 2022.04.12 svn.rca3783a0 for Rigaku Oxford Diffraction, GUI svn.r6498)
;
_audit_update_record
;
2023-11-06 deposited with the CCDC.	2024-05-14 downloaded from the CCDC.
;
_cell_angle_alpha 102.303(5)
_cell_angle_beta 109.671(5)
_cell_angle_gamma 103.453(5)
_cell_formula_units_Z 2
_cell_length_a 8.0745(4)
_cell_length_b 10.6294(6)
_cell_length_c 11.2471(7)
_cell_measurement_reflns_used 4385
_cell_measurement_temperature 303.88(10)
_cell_measurement_theta_max 27.4600
_cell_measurement_theta_min 2.0810
_cell_volume 838.09(10)
_computing_cell_refinement 'CrysAlisPro 1.171.42.93a (Rigaku OD, 2023)'
_computing_data_collection 'CrysAlisPro 1.171.42.93a (Rigaku OD, 2023)'
_computing_data_reduction 'CrysAlisPro 1.171.42.93a (Rigaku OD, 2023)'
_computing_molecular_graphics 'Olex2 1.5-ac5-024 (Dolomanov et al., 2009)'
_computing_publication_material 'Olex2 1.5-ac5-024 (Dolomanov et al., 2009)'
_computing_structure_refinement 'SHELXL 2018/3 (Sheldrick, 2015)'
_computing_structure_solution 'SHELXT  (Sheldrick, 2015)'
_diffrn_ambient_environment air
_diffrn_ambient_temperature 303.88(10)
_diffrn_detector 'Hybrid Pixel Array Detector'
_diffrn_detector_area_resol_mean 10.0000
_diffrn_detector_type HyPix
_diffrn_measured_fraction_theta_full 0.999
_diffrn_measured_fraction_theta_max 0.804
_diffrn_measurement_details
;
List of Runs (angles in degrees, time in seconds):

  # Type    Start    End  Width  t~exp~   \w     \q     \k     \f   Frames
#--------------------------------------------------------------------------
  1  \w    -15.00  64.00   1.00    0.21    --    4.16  68.00 -61.00   79
  2  \w    -17.00  37.00   1.00    0.21    --    4.16 -99.00-120.00   54
  3  \w    -16.00  30.00   1.00    0.21    --    4.16 -99.00 -90.00   46
  4  \w    -16.00  19.00   1.00    0.21    --    4.16 -99.00 120.00   35
  5  \w    -68.00  22.00   1.00    0.21    --    4.16 -68.00 164.00   90
  6  \w    -26.00   5.00   1.00    0.21    --    4.16 -37.00  30.00   31
  7  \w    -57.00  13.00   1.00    0.21    --   -6.19 -77.00  90.00   70
;
_diffrn_measurement_device 'four-circle diffractometer'
_diffrn_measurement_device_type 'XtaLAB Synergy R, DW system, HyPix'
_diffrn_measurement_method '\w scans'
_diffrn_orient_matrix_type 'CrysAlisPro convention (1999,Acta A55,543-557)'
_diffrn_orient_matrix_UB_11 0.0103147000
_diffrn_orient_matrix_UB_12 0.0675482000
_diffrn_orient_matrix_UB_13 0.0341596000
_diffrn_orient_matrix_UB_21 -0.0370682000
_diffrn_orient_matrix_UB_22 -0.0246236000
_diffrn_orient_matrix_UB_23 0.0427430000
_diffrn_orient_matrix_UB_31 0.0910656000
_diffrn_orient_matrix_UB_32 0.0083221000
_diffrn_orient_matrix_UB_33 0.0446977000
_diffrn_radiation_monochromator mirror
_diffrn_radiation_probe x-ray
_diffrn_radiation_type 'Mo K\a'
_diffrn_radiation_wavelength 0.71073
_diffrn_reflns_av_R_equivalents 0.0301
_diffrn_reflns_av_unetI/netI 0.0349
_diffrn_reflns_Laue_measured_fraction_full 0.999
_diffrn_reflns_Laue_measured_fraction_max 0.804
_diffrn_reflns_limit_h_max 10
_diffrn_reflns_limit_h_min -10
_diffrn_reflns_limit_k_max 15
_diffrn_reflns_limit_k_min -14
_diffrn_reflns_limit_l_max 14
_diffrn_reflns_limit_l_min -15
_diffrn_reflns_number 12097
_diffrn_reflns_point_group_measured_fraction_full 0.999
_diffrn_reflns_point_group_measured_fraction_max 0.804
_diffrn_reflns_theta_full 25.242
_diffrn_reflns_theta_max 30.694
_diffrn_reflns_theta_min 2.028
_diffrn_source 'Rotating-anode X-ray tube'
_diffrn_source_type 'Rigaku (Mo) X-ray Source'
_exptl_absorpt_coefficient_mu 0.079
_exptl_absorpt_correction_T_max 1.00000
_exptl_absorpt_correction_T_min 0.96017
_exptl_absorpt_correction_type multi-scan
_exptl_absorpt_process_details
;
CrysAlisPro 1.171.42.93a (Rigaku Oxford Diffraction, 2023)
Empirical absorption correction using spherical harmonics,
implemented in SCALE3 ABSPACK scaling algorithm.
;
_exptl_crystal_colour 'clear light colourless'
_exptl_crystal_colour_lustre clear
_exptl_crystal_colour_modifier light
_exptl_crystal_colour_primary colourless
_exptl_crystal_density_diffrn 1.226
_exptl_crystal_description block
_exptl_crystal_F_000 332
_exptl_crystal_size_max 0.11
_exptl_crystal_size_mid 0.05
_exptl_crystal_size_min 0.03
_refine_diff_density_max 0.183
_refine_diff_density_min -0.166
_refine_diff_density_rms 0.033
_refine_ls_extinction_coef 0.012(3)
_refine_ls_extinction_expression Fc^*^=kFc[1+0.001xFc^2^\l^3^/sin(2\q)]^-1/4^
_refine_ls_extinction_method 'SHELXL-2018/3 (Sheldrick 2018)'
_refine_ls_goodness_of_fit_ref 1.051
_refine_ls_hydrogen_treatment constr
_refine_ls_matrix_type full
_refine_ls_number_parameters 210
_refine_ls_number_reflns 4193
_refine_ls_number_restraints 0
_refine_ls_restrained_S_all 1.051
_refine_ls_R_factor_all 0.0771
_refine_ls_R_factor_gt 0.0471
_refine_ls_shift/su_max 0.000
_refine_ls_shift/su_mean 0.000
_refine_ls_structure_factor_coef Fsqd
_refine_ls_weighting_details 'w=1/[\s^2^(Fo^2^)+(0.0522P)^2^+0.0555P] where P=(Fo^2^+2Fc^2^)/3'
_refine_ls_weighting_scheme calc
_refine_ls_wR_factor_gt 0.1127
_refine_ls_wR_factor_ref 0.1252
_reflns_Friedel_coverage 0.000
_reflns_number_gt 2664
_reflns_number_total 4193
_reflns_threshold_expression 'I > 2\s(I)'
_cod_data_source_file d4nj01438c2.cif
_cod_data_source_block hhw_4_auto
_cod_depositor_comments 'Adding full bibliography for 7063211--7063213.cif.'
_cod_original_cell_volume 838.08(9)
_cod_database_code 7063211
_shelx_shelxl_version_number 2018/3
_shelx_space_group_comment
;
The symmetry employed for this shelxl refinement is uniquely defined
by the following loop, which should always be used as a source of
symmetry information in preference to the above space-group names.
They are only intended as comments.
;
_olex2_refinement_description
;
1. Fixed Uiso
 At 1.2 times of:
  All C(H) groups, All C(H,H) groups
 At 1.5 times of:
  All O(H) groups
2.a Secondary CH2 refined with riding coordinates:
 C14(H14A,H14B), C15(H15A,H15B), C17(H17A,H17B), C18(H18A,H18B), C13(H13A,
 H13B), C19(H19A,H19B), C16(H16A,H16B)
2.b Aromatic/amide H refined with riding coordinates:
 C2(H2A), C11(H11), C8(H8), C9(H9), C5(H5), C3(H3), C10(H10), C4(H4)
2.c Idealised tetrahedral OH refined as rotating group:
 O2(H2)
;
_olex2_submission_special_instructions 'No special instructions were received'
_oxdiff_exptl_absorpt_empirical_details
;
Empirical correction (ABSPACK) includes:
- Absorption correction using spherical harmonics
- Frame scaling
;
_oxdiff_exptl_absorpt_empirical_full_max 1.152
_oxdiff_exptl_absorpt_empirical_full_min 0.753

loop_
_space_group_symop_operation_xyz
'x, y, z'
'-x, -y, -z'

loop_
_atom_site_label
_atom_site_type_symbol
_atom_site_fract_x
_atom_site_fract_y
_atom_site_fract_z
_atom_site_U_iso_or_equiv
_atom_site_adp_type
_atom_site_occupancy
_atom_site_site_symmetry_order
_atom_site_calc_flag
_atom_site_refinement_flags_posn
_atom_site_refinement_flags_adp
_atom_site_refinement_flags_occupancy
_atom_site_disorder_assembly
_atom_site_disorder_group
O1 O 0.15315(14) 0.14725(10) 0.09831(10) 0.0666(3) Uani 1 1 d . . . . .
O2 O -0.13237(13) 0.11533(10) -0.04445(11) 0.0693(3) Uani 1 1 d . . . . .
H2 H -0.136395 0.035452 -0.062208 0.104 Uiso 1 1 calc R U . . .
N1 N 0.98329(14) 0.94744(11) 0.64403(11) 0.0505(3) Uani 1 1 d . . . . .
C7 C 1.26311(17) 0.93020(14) 0.76198(13) 0.0480(3) Uani 1 1 d . . . . .
C1 C 1.10134(18) 1.07803(14) 0.72349(13) 0.0486(3) Uani 1 1 d . . . . .
C12 C 1.07997(17) 0.85702(14) 0.66628(13) 0.0482(3) Uani 1 1 d . . . . .
C20 C 0.03062(18) 0.19265(14) 0.05088(13) 0.0503(3) Uani 1 1 d . . . . .
C6 C 1.27719(17) 1.07160(14) 0.79712(13) 0.0487(3) Uani 1 1 d . . . . .
C14 C 0.64049(17) 0.86648(13) 0.58540(13) 0.0491(3) Uani 1 1 d . . . . .
H14A H 0.633697 0.945928 0.642332 0.059 Uiso 1 1 calc R U . . .
H14B H 0.667671 0.805697 0.636892 0.059 Uiso 1 1 calc R U . . .
C2 C 1.0694(2) 1.20165(15) 0.73309(15) 0.0610(4) Uani 1 1 d . . . . .
H2A H 0.952503 1.205448 0.685743 0.073 Uiso 1 1 calc R U . . .
C11 C 1.0216(2) 0.71677(15) 0.60862(15) 0.0602(4) Uani 1 1 d . . . . .
H11 H 0.901328 0.668734 0.544513 0.072 Uiso 1 1 calc R U . . .
C8 C 1.3869(2) 0.86012(17) 0.80124(15) 0.0605(4) Uani 1 1 d . . . . .
H8 H 1.507920 0.906909 0.864772 0.073 Uiso 1 1 calc R U . . .
C15 C 0.45260(18) 0.79362(13) 0.46603(13) 0.0518(3) Uani 1 1 d . . . . .
H15A H 0.353385 0.791271 0.496644 0.062 Uiso 1 1 calc R U . . .
H15B H 0.439591 0.845431 0.404092 0.062 Uiso 1 1 calc R U . . .
C9 C 1.3281(2) 0.72131(18) 0.74498(17) 0.0695(4) Uani 1 1 d . . . . .
H9 H 1.409760 0.673757 0.771089 0.083 Uiso 1 1 calc R U . . .
C17 C 0.24798(18) 0.57183(13) 0.27321(14) 0.0552(4) Uani 1 1 d . . . . .
H17A H 0.235409 0.620570 0.208661 0.066 Uiso 1 1 calc R U . . .
H17B H 0.145570 0.568537 0.300477 0.066 Uiso 1 1 calc R U . . .
C18 C 0.23560(19) 0.42738(14) 0.20804(14) 0.0572(4) Uani 1 1 d . . . . .
H18A H 0.331274 0.432005 0.173616 0.069 Uiso 1 1 calc R U . . .
H18B H 0.262785 0.382984 0.275818 0.069 Uiso 1 1 calc R U . . .
C13 C 0.79549(17) 0.91049(14) 0.54095(13) 0.0527(3) Uani 1 1 d . . . . .
H13A H 0.779031 0.836853 0.465649 0.063 Uiso 1 1 calc R U . . .
H13B H 0.784731 0.988250 0.510591 0.063 Uiso 1 1 calc R U . . .
C5 C 1.4232(2) 1.19222(16) 0.87832(15) 0.0643(4) Uani 1 1 d . . . . .
H5 H 1.540644 1.189867 0.926541 0.077 Uiso 1 1 calc R U . . .
C19 C 0.04929(19) 0.33959(14) 0.09579(14) 0.0564(4) Uani 1 1 d . . . . .
H19A H -0.049059 0.347761 0.124934 0.068 Uiso 1 1 calc R U . . .
H19B H 0.032248 0.373862 0.020709 0.068 Uiso 1 1 calc R U . . .
C3 C 1.2168(2) 1.31878(16) 0.81519(17) 0.0737(5) Uani 1 1 d . . . . .
H3 H 1.198706 1.402923 0.823158 0.088 Uiso 1 1 calc R U . . .
C10 C 1.1485(2) 0.65087(17) 0.64978(17) 0.0687(4) Uani 1 1 d . . . . .
H10 H 1.112438 0.556742 0.612584 0.082 Uiso 1 1 calc R U . . .
C16 C 0.43064(19) 0.64880(14) 0.39352(14) 0.0584(4) Uani 1 1 d . . . . .
H16A H 0.531840 0.651957 0.364935 0.070 Uiso 1 1 calc R U . . .
H16B H 0.443424 0.597698 0.456086 0.070 Uiso 1 1 calc R U . . .
C4 C 1.3919(2) 1.31389(18) 0.88633(18) 0.0781(5) Uani 1 1 d . . . . .
H4 H 1.489066 1.394682 0.940149 0.094 Uiso 1 1 calc R U . . .

loop_
_atom_site_aniso_label
_atom_site_aniso_U_11
_atom_site_aniso_U_22
_atom_site_aniso_U_33
_atom_site_aniso_U_23
_atom_site_aniso_U_13
_atom_site_aniso_U_12
O1 0.0511(6) 0.0528(6) 0.0699(7) 0.0053(5) 0.0015(5) 0.0189(5)
O2 0.0462(6) 0.0553(6) 0.0745(7) 0.0027(5) -0.0002(5) 0.0142(5)
N1 0.0372(6) 0.0502(6) 0.0571(6) 0.0132(5) 0.0122(5) 0.0160(5)
C7 0.0389(7) 0.0592(8) 0.0479(7) 0.0192(6) 0.0179(6) 0.0172(6)
C1 0.0439(7) 0.0513(8) 0.0483(7) 0.0124(6) 0.0189(6) 0.0144(6)
C12 0.0404(7) 0.0537(8) 0.0532(7) 0.0178(6) 0.0196(6) 0.0191(6)
C20 0.0415(7) 0.0537(8) 0.0462(7) 0.0092(6) 0.0111(6) 0.0151(6)
C6 0.0407(7) 0.0566(8) 0.0450(7) 0.0141(6) 0.0162(6) 0.0130(6)
C14 0.0435(7) 0.0497(7) 0.0504(7) 0.0133(6) 0.0151(6) 0.0174(6)
C2 0.0564(9) 0.0590(9) 0.0677(9) 0.0165(7) 0.0237(7) 0.0246(7)
C11 0.0534(8) 0.0524(8) 0.0692(9) 0.0150(7) 0.0209(7) 0.0175(7)
C8 0.0436(8) 0.0783(11) 0.0636(9) 0.0283(8) 0.0183(7) 0.0270(7)
C15 0.0395(7) 0.0489(8) 0.0595(8) 0.0146(6) 0.0113(6) 0.0168(6)
C9 0.0656(10) 0.0799(11) 0.0853(11) 0.0380(9) 0.0351(9) 0.0458(9)
C17 0.0443(7) 0.0476(8) 0.0625(8) 0.0135(6) 0.0100(6) 0.0167(6)
C18 0.0453(8) 0.0477(8) 0.0645(9) 0.0109(7) 0.0101(7) 0.0150(6)
C13 0.0421(7) 0.0574(8) 0.0517(8) 0.0172(6) 0.0117(6) 0.0156(6)
C5 0.0465(8) 0.0666(10) 0.0588(9) 0.0088(7) 0.0103(7) 0.0085(7)
C19 0.0476(8) 0.0523(8) 0.0575(8) 0.0098(6) 0.0108(6) 0.0187(6)
C3 0.0794(12) 0.0512(9) 0.0852(11) 0.0113(8) 0.0332(10) 0.0222(8)
C10 0.0749(11) 0.0560(9) 0.0835(11) 0.0232(8) 0.0347(9) 0.0317(8)
C16 0.0460(8) 0.0479(8) 0.0664(9) 0.0130(7) 0.0069(7) 0.0177(6)
C4 0.0672(11) 0.0584(10) 0.0791(11) -0.0006(8) 0.0201(9) 0.0037(8)

loop_
_atom_type_symbol
_atom_type_description
_atom_type_scat_dispersion_real
_atom_type_scat_dispersion_imag
_atom_type_scat_source
C C 0.0033 0.0016 'International Tables Vol C Tables 4.2.6.8 and 6.1.1.4'
H H 0.0000 0.0000 'International Tables Vol C Tables 4.2.6.8 and 6.1.1.4'
N N 0.0061 0.0033 'International Tables Vol C Tables 4.2.6.8 and 6.1.1.4'
O O 0.0106 0.0060 'International Tables Vol C Tables 4.2.6.8 and 6.1.1.4'

loop_
_geom_angle_atom_site_label_1
_geom_angle_atom_site_label_2
_geom_angle_atom_site_label_3
_geom_angle
_geom_angle_site_symmetry_1
_geom_angle_site_symmetry_3
_geom_angle_publ_flag
C1 N1 C13 126.45(11) . . ?
C12 N1 C1 108.61(11) . . ?
C12 N1 C13 124.52(11) . . ?
C12 C7 C6 106.55(11) . . ?
C8 C7 C12 119.46(13) . . ?
C8 C7 C6 133.99(13) . . ?
N1 C1 C6 108.86(12) . . ?
N1 C1 C2 129.78(13) . . ?
C2 C1 C6 121.32(13) . . ?
N1 C12 C7 109.06(12) . . ?
N1 C12 C11 129.69(13) . . ?
C11 C12 C7 121.24(13) . . ?
O1 C20 O2 122.60(13) . . ?
O1 C20 C19 123.52(12) . . ?
O2 C20 C19 113.88(11) . . ?
C1 C6 C7 106.91(11) . . ?
C5 C6 C7 133.73(13) . . ?
C5 C6 C1 119.27(14) . . ?
C13 C14 C15 111.23(11) . . ?
C3 C2 C1 117.75(14) . . ?
C10 C11 C12 117.62(14) . . ?
C9 C8 C7 119.09(14) . . ?
C16 C15 C14 113.03(11) . . ?
C8 C9 C10 120.87(14) . . ?
C16 C17 C18 112.20(11) . . ?
C19 C18 C17 115.15(12) . . ?
N1 C13 C14 114.45(11) . . ?
C4 C5 C6 119.25(14) . . ?
C20 C19 C18 113.57(11) . . ?
C2 C3 C4 121.45(16) . . ?
C11 C10 C9 121.71(15) . . ?
C17 C16 C15 115.48(11) . . ?
C5 C4 C3 120.94(15) . . ?

loop_
_geom_bond_atom_site_label_1
_geom_bond_atom_site_label_2
_geom_bond_distance
_geom_bond_site_symmetry_2
_geom_bond_publ_flag
O1 C20 1.2136(16) . ?
O2 C20 1.3146(15) . ?
N1 C1 1.3843(17) . ?
N1 C12 1.3841(16) . ?
N1 C13 1.4639(15) . ?
C7 C12 1.4095(17) . ?
C7 C6 1.437(2) . ?
C7 C8 1.3924(19) . ?
C1 C6 1.4086(18) . ?
C1 C2 1.386(2) . ?
C12 C11 1.386(2) . ?
C20 C19 1.4900(19) . ?
C6 C5 1.3930(19) . ?
C14 C15 1.5306(16) . ?
C14 C13 1.5112(19) . ?
C2 C3 1.378(2) . ?
C11 C10 1.381(2) . ?
C8 C9 1.370(2) . ?
C15 C16 1.5188(19) . ?
C9 C10 1.384(2) . ?
C17 C18 1.518(2) . ?
C17 C16 1.5161(17) . ?
C18 C19 1.5146(18) . ?
C5 C4 1.365(2) . ?
C3 C4 1.390(2) . ?
